data_7131304
loop_
_publ_author_name
'Mutoh, Katsuya'
'Moriyama, Natsuho'
'Abe, Jiro'

_publ_section_title
;
 Acceleration of the thermal back-reaction and the finding of a
 non-photochromic isomer for a negative photochromic binaphthyl-bridged
 imidazole dimer.
;
_journal_issue 20
_journal_name_full 'Chemical communications (Cambridge, England)'
_journal_page_first 2962
_journal_page_last 2965
_journal_paper_doi 10.1039/d2cc06942c
_journal_volume 59
_journal_year 2023
_chemical_formula_moiety 'C52 H36 N4'
_chemical_formula_sum 'C52 H36 N4'
_chemical_formula_weight 716.892
_space_group_crystal_system monoclinic
_space_group_IT_number 14
_space_group_name_Hall '-P 2yn'
_space_group_name_H-M_alt 'P 1 21/n 1'
_symmetry_Int_Tables_number 14
_audit_creation_date 2023-01-17
_audit_creation_method
;
Olex2 1.5-dev
(compiled 2023.01.17 svn.r1b7d262c for OlexSys, GUI svn.r6444)
;
_audit_update_record
;
2023-01-20 deposited with the CCDC.	2023-02-08 downloaded from the CCDC.
;
_cell_angle_alpha 90
_cell_angle_beta 94.105(3)
_cell_angle_gamma 90
_cell_formula_units_Z 4
_cell_length_a 11.6158(3)
_cell_length_b 25.7155(8)
_cell_length_c 12.4043(4)
_cell_measurement_reflns_used 7640
_cell_measurement_temperature 104(7)
_cell_measurement_theta_max 29.6100
_cell_measurement_theta_min 2.0990
_cell_volume 3695.73(19)
_computing_cell_refinement 'CrysAlisPro 1.171.40.53a (Rigaku OD, 2019)'
_computing_data_collection 'CrysAlisPro 1.171.40.53a (Rigaku OD, 2019)'
_computing_data_reduction 'CrysAlisPro 1.171.40.53a (Rigaku OD, 2019)'
_computing_molecular_graphics 'Olex2 1.5-dev (Dolomanov et al., 2009)'
_computing_publication_material 'Olex2 1.5-dev (Dolomanov et al., 2009)'
_computing_structure_refinement 'olex2.refine 1.5-dev (Bourhis et al., 2015)'
_computing_structure_solution 'ShelXS (Sheldrick, 2008)'
_diffrn_ambient_temperature 104(7)
_diffrn_detector_area_resol_mean 10.0000
_diffrn_measured_fraction_theta_full 0.9949
_diffrn_measured_fraction_theta_max 0.9934
_diffrn_measurement_details
;
List of Runs (angles in degrees, time in seconds):

  # Type    Start    End  Width  t~exp~   \w     \q     \k     \f   Frames
#--------------------------------------------------------------------------
  1  \w     61.00  87.00   0.50  257.17    --   20.00  54.00 150.00   52
  2  \w    -72.00 110.00   0.50  257.17    --   20.00  54.00 -90.00  364
  3  \w    -68.00 -36.00   0.50  257.17    --   20.00  54.00 -30.00   64
  4  \w     13.00  39.00   0.50  257.17    --   20.00  54.00 -30.00   52
  5  \w    -74.00  61.00   0.50  257.17    --   20.00  54.00-150.00  270
  6  \w    -67.00  28.00   0.50  257.17    --   20.00  54.00-120.00  190
  7  \w    -65.00 -38.00   0.50  257.17    --   20.00  54.00 -60.00   54
  8  \w    -68.00 -41.00   0.50  257.17    --   20.00  54.00   0.00   54
  9  \w      1.00  26.00   0.50  257.17    --   20.00  54.00   0.00   50
 10  \w    -59.00 -32.00   0.50  257.17    --   20.00  54.00 150.00   54
;
_diffrn_measurement_device 'two-circle diffractometer'
_diffrn_measurement_device_type 'XtaLAB Mini II'
_diffrn_measurement_method '\w scans'
_diffrn_radiation_type 'Mo K\a'
_diffrn_radiation_wavelength 0.71073
_diffrn_reflns_av_R_equivalents 0.0613
_diffrn_reflns_av_unetI/netI 0.1071
_diffrn_reflns_Laue_measured_fraction_full 0.9949
_diffrn_reflns_Laue_measured_fraction_max 0.9934
_diffrn_reflns_limit_h_max 10
_diffrn_reflns_limit_h_min -16
_diffrn_reflns_limit_k_max 36
_diffrn_reflns_limit_k_min -35
_diffrn_reflns_limit_l_max 17
_diffrn_reflns_limit_l_min -17
_diffrn_reflns_number 39620
_diffrn_reflns_point_group_measured_fraction_full 0.9949
_diffrn_reflns_point_group_measured_fraction_max 0.9934
_diffrn_reflns_theta_full 25.2417
_diffrn_reflns_theta_max 26.00
_diffrn_reflns_theta_min 2.28
_exptl_absorpt_coefficient_mu 0.076
_exptl_absorpt_correction_T_max 1.00000
_exptl_absorpt_correction_T_min 0.93551
_exptl_absorpt_correction_type multi-scan
_exptl_absorpt_process_details
;
CrysAlisPro 1.171.40.53a (Rigaku Oxford Diffraction, 2019)
Empirical absorption correction using spherical harmonics,
 implemented in SCALE3 ABSPACK scaling algorithm.
;
_exptl_crystal_colour 'dark red'
_exptl_crystal_colour_modifier dark
_exptl_crystal_colour_primary red
_exptl_crystal_density_diffrn 1.288
_exptl_crystal_description plate
_exptl_crystal_F_000 1504.822
_exptl_crystal_size_max 0.25
_exptl_crystal_size_mid 0.08
_exptl_crystal_size_min 0.02
_refine_diff_density_max 0.4759
_refine_diff_density_min -0.4254
_refine_diff_density_rms 0.0982
_refine_ls_d_res_high 0.8107
_refine_ls_d_res_low 8.9153
_refine_ls_extinction_coef 0.0013
_refine_ls_extinction_expression Fc^*^=kFc[1+0.001xFc^2^\l^3^/sin(2\q)]^-1/4^
_refine_ls_goodness_of_fit_ref 1.0332
_refine_ls_hydrogen_treatment mixed
_refine_ls_matrix_type full
_refine_ls_number_constraints 63
_refine_ls_number_parameters 523
_refine_ls_number_reflns 7227
_refine_ls_number_restraints 189
_refine_ls_restrained_S_all 1.0190
_refine_ls_R_factor_all 0.0960
_refine_ls_R_factor_gt 0.0476
_refine_ls_shift/su_max 0.0008
_refine_ls_shift/su_mean 0.0001
_refine_ls_structure_factor_coef Fsqd
_refine_ls_weighting_details 'w=1/[\s^2^(Fo^2^)+(0.0480P)^2^+0.6253P] where P=(Fo^2^+2Fc^2^)/3'
_refine_ls_weighting_scheme calc
_refine_ls_wR_factor_gt 0.0944
_refine_ls_wR_factor_ref 0.1114
_reflns_Friedel_coverage 0.0
_reflns_limit_h_max 10
_reflns_limit_h_min -14
_reflns_limit_k_max 31
_reflns_limit_k_min 0
_reflns_limit_l_max 15
_reflns_limit_l_min -9
_reflns_number_gt 4668
_reflns_number_total 7227
_reflns_threshold_expression I>=2u(I)
_cod_data_source_file d2cc06942c3.cif
_cod_data_source_block 220715_dmbnimd_mutoh
_cod_depositor_comments 'Adding full bibliography for 7131304--7131306.cif.'
_cod_database_code 7131304
_olex2_refinement_description
;
1. Fixed Uiso
 At 1.2 times of:
  All C(H) groups
 At 1.5 times of:
  All C(H,H,H) groups
2. Rigid bond restraints
 C3AA, C4AA, C2AA, C3, C0AA, C1AA
 with sigma for 1-2 distances of 0.01 and sigma for 1-3 distances of 0.01
 All non-hydrogen atoms
 with sigma for 1-2 distances of 0.005 and sigma for 1-3 distances of 0.005
 C3AA, C4AA, C1AA, C0AA, C3, C2AA
 with sigma for 1-2 distances of 0.02 and sigma for 1-3 distances of 0.02
3.a Aromatic/amide H refined with riding coordinates:
 C28(H28), C53(H53), C54(H54), C52(H52), C50(H50), C27(H27), C26(H26),
 C31(H31), C25(H25), C51(H51), C7(H7), C24(H24), C30(H30), C18(H18), C22(H22),
 C21(H21), C20(H20), C33(H33), C34(H34), C19(H19), C1AA(H1AA), C3(H3),
 C3AA(H3AA), C4AA(H4AA), C2AA(H2AA)
3.b Idealised Me refined as rotating group:
 C55(H55a,H55b,H55c), C56(H56a,H56b,H56c)
;
_olex2_submission_special_instructions 'No special instructions were received'
_oxdiff_exptl_absorpt_empirical_details
;
Empirical correction (ABSPACK) includes:
- Absorption correction using spherical harmonics
- Frame scaling
;

loop_
_space_group_symop_id
_space_group_symop_operation_xyz
1 x,y,z
2 -x+1/2,y+1/2,-z+1/2
3 -x,-y,-z
4 x-1/2,-y-1/2,z-1/2

loop_
_atom_site_label
_atom_site_type_symbol
_atom_site_fract_x
_atom_site_fract_y
_atom_site_fract_z
_atom_site_U_iso_or_equiv
_atom_site_adp_type
_atom_site_occupancy
_atom_site_refinement_flags_posn
_atom_site_refinement_flags_adp
_atom_site_disorder_group
N16 N 0.49311(13) 0.32924(6) 0.33679(12) 0.0202(4) Uani 1.000000 . U .
N40 N 0.39477(13) 0.32957(6) 0.54016(12) 0.0210(4) Uani 1.000000 . U .
N3 N 0.31202(13) 0.35059(6) 0.28434(12) 0.0223(4) Uani 1.000000 . U .
N42 N 0.53573(13) 0.33986(6) 0.68151(12) 0.0227(4) Uani 1.000000 . U .
C41 C 0.51035(16) 0.32333(7) 0.57445(15) 0.0193(4) Uani 1.000000 . U .
C4 C 0.38380(16) 0.31266(7) 0.31368(15) 0.0208(4) Uani 1.000000 . U .
C28 C 0.20447(17) 0.44958(8) 0.26496(15) 0.0239(5) Uani 1.000000 . U .
H28 H 0.15991(17) 0.41868(8) 0.26727(15) 0.0286(5) Uiso 1.000000 R . .
C23 C 0.32514(16) 0.44645(7) 0.27484(15) 0.0213(4) Uani 1.000000 . U .
C14 C 0.48182(16) 0.24200(7) 0.39147(15) 0.0203(4) Uani 1.000000 . U .
C53 C 0.05259(17) 0.39282(8) 0.69820(17) 0.0259(5) Uani 1.000000 . U .
H53 H 0.01167(17) 0.39703(8) 0.76124(17) 0.0311(6) Uiso 1.000000 R . .
C49 C 0.22687(16) 0.36855(7) 0.61563(15) 0.0214(4) Uani 1.000000 . U .
C39 C 0.34756(16) 0.35183(7) 0.62197(15) 0.0205(4) Uani 1.000000 . U .
C54 C 0.16487(16) 0.37473(8) 0.70703(16) 0.0242(5) Uani 1.000000 . U .
H54 H 0.20033(16) 0.36640(8) 0.77626(16) 0.0290(5) Uiso 1.000000 R . .
C5 C 0.37604(16) 0.25877(7) 0.34318(15) 0.0219(4) Uani 1.000000 . U .
C2 C 0.37986(16) 0.39510(7) 0.29373(15) 0.0212(4) Uani 1.000000 . U .
C52 C -0.00056(17) 0.40483(8) 0.59770(17) 0.0270(5) Uani 1.000000 . U .
H52 H -0.07721(17) 0.41795(8) 0.59167(17) 0.0324(6) Uiso 1.000000 R . .
C37 C 0.67539(16) 0.28301(7) 0.32556(16) 0.0218(4) Uani 1.000000 . U .
C13 C 0.49197(17) 0.19009(7) 0.43556(15) 0.0232(4) Uani 1.000000 . U .
C8 C 0.38729(17) 0.15957(8) 0.42782(15) 0.0246(4) Uani 1.000000 . U .
C17 C 0.59893(16) 0.41470(7) 0.34987(15) 0.0210(4) Uani 1.000000 . U .
C38 C 0.43748(16) 0.35749(7) 0.71206(15) 0.0223(4) Uani 1.000000 . U .
C12 C 0.59405(17) 0.16551(8) 0.48658(16) 0.0263(5) Uani 1.000000 . U .
C50 C 0.17146(17) 0.37947(8) 0.51412(16) 0.0247(5) Uani 1.000000 . U .
H50 H 0.21136(17) 0.37441(8) 0.45071(16) 0.0297(5) Uiso 1.000000 R . .
C29 C 0.59656(16) 0.30882(7) 0.50993(15) 0.0208(4) Uani 1.000000 . U .
C15 C 0.56918(16) 0.28936(7) 0.39291(15) 0.0213(4) Uani 1.000000 . U .
C27 C 0.14945(18) 0.49696(8) 0.25191(16) 0.0273(5) Uani 1.000000 . U .
H27 H 0.06752(18) 0.49845(8) 0.24583(16) 0.0327(6) Uiso 1.000000 R . .
C1 C 0.49332(16) 0.38290(7) 0.32777(15) 0.0212(4) Uani 1.000000 . U .
C6 C 0.27685(18) 0.22710(8) 0.33170(16) 0.0249(5) Uani 1.000000 . U .
H6 H 0.2057(16) 0.2418(7) 0.2960(16) 0.0298(6) Uiso 1.000000 R . .
C26 C 0.21308(17) 0.54227(8) 0.24764(16) 0.0276(5) Uani 1.000000 . U .
H26 H 0.17502(17) 0.57488(8) 0.23943(16) 0.0332(6) Uiso 1.000000 R . .
C32 C 0.78503(17) 0.29710(7) 0.37197(16) 0.0242(4) Uani 1.000000 . U .
C31 C 0.80135(17) 0.31300(8) 0.48378(16) 0.0262(5) Uani 1.000000 . U .
H31 H 0.87735(17) 0.32059(8) 0.51294(16) 0.0314(6) Uiso 1.000000 R . .
C25 C 0.33164(17) 0.53993(8) 0.25532(16) 0.0271(5) Uani 1.000000 . U .
H25 H 0.37544(17) 0.57099(8) 0.25143(16) 0.0326(6) Uiso 1.000000 R . .
C51 C 0.05948(17) 0.39750(8) 0.50561(17) 0.0278(5) Uani 1.000000 . U .
H51 H 0.02292(17) 0.40500(8) 0.43639(17) 0.0333(6) Uiso 1.000000 R . .
C7 C 0.28438(17) 0.17853(8) 0.37438(16) 0.0265(5) Uani 1.000000 . U .
H7 H 0.21838(17) 0.15662(8) 0.36811(16) 0.0318(6) Uiso 1.000000 R . .
C36 C 0.66467(17) 0.26817(7) 0.21548(16) 0.0244(4) Uani 1.000000 . U .
C24 C 0.38768(17) 0.49250(7) 0.26870(16) 0.0245(5) Uani 1.000000 . U .
H24 H 0.46964(17) 0.49138(7) 0.27374(16) 0.0294(5) Uiso 1.000000 R . .
C30 C 0.71390(16) 0.31751(8) 0.54819(16) 0.0243(5) Uani 1.000000 . U .
H30 H 0.73059(16) 0.32681(8) 0.62177(16) 0.0292(5) Uiso 1.000000 R . .
C18 C 0.68871(17) 0.41300(8) 0.28121(16) 0.0260(5) Uani 1.000000 . U .
H18 H 0.68320(17) 0.39042(8) 0.22044(16) 0.0312(6) Uiso 1.000000 R . .
C11 C 0.5852(2) 0.11576(8) 0.52691(17) 0.0324(5) Uani 1.000000 . U .
H11 H 0.6552(18) 0.1014(8) 0.5591(17) 0.0388(6) Uiso 1.000000 R . .
C22 C 0.60984(17) 0.44770(8) 0.43940(16) 0.0265(5) Uani 1.000000 . U .
H22 H 0.55028(17) 0.44887(8) 0.48798(16) 0.0318(6) Uiso 1.000000 R . .
C9 C 0.3851(2) 0.10921(8) 0.47458(17) 0.0307(5) Uani 1.000000 . U .
H9 H 0.3092(18) 0.0906(8) 0.4733(16) 0.0368(6) Uiso 1.000000 R . .
C21 C 0.70656(18) 0.47872(8) 0.45805(17) 0.0304(5) Uani 1.000000 . U .
H21 H 0.71241(18) 0.50138(8) 0.51868(17) 0.0364(6) Uiso 1.000000 R . .
C35 C 0.76304(19) 0.26868(8) 0.15715(18) 0.0298(5) Uani 1.000000 . U .
H35 H 0.7557(16) 0.2587(8) 0.0799(18) 0.0357(6) Uiso 1.000000 R . .
C10 C 0.4824(2) 0.08755(9) 0.52283(18) 0.0355(5) Uani 1.000000 . U .
H10 H 0.4796(17) 0.0506(9) 0.5521(17) 0.0426(7) Uiso 1.000000 R . .
C20 C 0.79500(18) 0.47691(8) 0.38876(18) 0.0315(5) Uani 1.000000 . U .
H20 H 0.86133(18) 0.49822(8) 0.40179(18) 0.0378(6) Uiso 1.000000 R . .
C33 C 0.88162(18) 0.29637(8) 0.31082(17) 0.0302(5) Uani 1.000000 . U .
H33 H 0.95533(18) 0.30534(8) 0.34369(17) 0.0363(6) Uiso 1.000000 R . .
C55 C 0.55271(17) 0.25144(8) 0.15455(16) 0.0303(5) Uani 1.000000 . U .
H55a H 0.5206(6) 0.2215(3) 0.1910(6) 0.0455(8) Uiso 1.000000 GR . .
H55b H 0.4974(4) 0.28025(18) 0.1528(9) 0.0455(8) Uiso 1.000000 GR . .
H55c H 0.5679(3) 0.2418(5) 0.0805(3) 0.0455(8) Uiso 1.000000 GR . .
C34 C 0.87048(19) 0.28273(8) 0.20326(18) 0.0328(5) Uani 1.000000 . U .
H34 H 0.93573(19) 0.28296(8) 0.16126(18) 0.0394(6) Uiso 1.000000 R . .
C19 C 0.78605(18) 0.44384(8) 0.30043(18) 0.0321(5) Uani 1.000000 . U .
H19 H 0.84661(18) 0.44226(8) 0.25296(18) 0.0385(6) Uiso 1.000000 R . .
C56 C 0.70997(17) 0.19029(8) 0.49908(18) 0.0338(5) Uani 1.000000 . U .
H56a H 0.7320(5) 0.2022(5) 0.4284(2) 0.0506(8) Uiso 1.000000 GR . .
H56b H 0.7076(3) 0.2200(3) 0.5482(8) 0.0506(8) Uiso 1.000000 GR . .
H56c H 0.7667(3) 0.16494(17) 0.5289(10) 0.0506(8) Uiso 1.000000 GR . .
C0AA C 0.43097(17) 0.38205(8) 0.81887(16) 0.0264(5) Uani 1.000000 . U 1
C1AA C 0.48585(17) 0.35812(9) 0.90988(16) 0.0345(5) Uani 1.000000 . U 1
H1AA H 0.51981(17) 0.32476(9) 0.90350(16) 0.0414(7) Uiso 1.000000 R . 1
C3 C 0.37959(18) 0.43039(9) 0.82931(19) 0.0360(5) Uani 1.000000 . U 1
H3 H 0.34127(18) 0.44670(9) 0.76807(19) 0.0432(6) Uiso 1.000000 R . 1
C3AA C 0.4409(3) 0.43073(12) 1.0182(2) 0.0619(8) Uani 1.000000 . U 1
H3AA H 0.4452(3) 0.44767(12) 1.0864(2) 0.0742(10) Uiso 1.000000 R . 1
C4AA C 0.4909(2) 0.38274(12) 1.00871(19) 0.0522(7) Uani 1.000000 . U 1
H4AA H 0.5288(2) 0.36651(12) 1.07022(19) 0.0627(8) Uiso 1.000000 R . 1
C2AA C 0.3843(2) 0.45486(10) 0.9293(2) 0.0519(7) Uani 1.000000 . U 1
H2AA H 0.3490(2) 0.48786(10) 0.9369(2) 0.0622(8) Uiso 1.000000 R . 1

loop_
_atom_site_aniso_label
_atom_site_aniso_U_11
_atom_site_aniso_U_22
_atom_site_aniso_U_33
_atom_site_aniso_U_12
_atom_site_aniso_U_13
_atom_site_aniso_U_23
N16 0.0228(9) 0.0209(8) 0.0164(9) 0.0023(7) -0.0018(7) -0.0029(7)
N40 0.0208(9) 0.0233(9) 0.0187(9) 0.0011(7) 0.0004(7) -0.0012(7)
N3 0.0252(9) 0.0246(9) 0.0165(9) 0.0022(7) -0.0017(7) -0.0027(7)
N42 0.0222(9) 0.0298(9) 0.0157(8) -0.0011(8) 0.0001(7) -0.0010(7)
C41 0.0207(10) 0.0205(10) 0.0161(10) -0.0023(8) -0.0027(8) -0.0005(8)
C4 0.0206(10) 0.0275(10) 0.0138(10) 0.0009(8) -0.0029(8) -0.0048(8)
C28 0.0268(11) 0.0258(11) 0.0184(11) 0.0001(9) -0.0023(9) 0.0009(9)
C23 0.0267(11) 0.0244(10) 0.0124(10) 0.0028(8) -0.0006(8) -0.0013(8)
C14 0.0239(10) 0.0231(10) 0.0140(10) 0.0006(8) 0.0013(8) -0.0049(8)
C53 0.0247(11) 0.0288(11) 0.0247(11) -0.0010(9) 0.0039(9) -0.0031(9)
C49 0.0217(10) 0.0207(10) 0.0215(11) -0.0012(8) 0.0003(8) -0.0019(8)
C39 0.0222(10) 0.0212(10) 0.0182(10) -0.0031(8) 0.0009(8) 0.0006(8)
C54 0.0242(11) 0.0282(11) 0.0198(11) -0.0002(9) -0.0006(8) -0.0006(9)
C5 0.0261(11) 0.0229(10) 0.0164(10) 0.0016(8) -0.0003(8) -0.0056(8)
C2 0.0239(10) 0.0259(10) 0.0137(10) 0.0017(8) 0.0003(8) -0.0010(8)
C52 0.0183(11) 0.0295(12) 0.0329(12) 0.0011(9) -0.0006(9) -0.0025(9)
C37 0.0252(10) 0.0191(10) 0.0215(11) 0.0038(8) 0.0031(8) 0.0020(8)
C13 0.0312(11) 0.0241(10) 0.0143(10) 0.0012(9) 0.0022(8) -0.0029(8)
C8 0.0317(11) 0.0243(11) 0.0180(11) -0.0011(9) 0.0041(9) -0.0045(8)
C17 0.0234(10) 0.0201(10) 0.0190(11) 0.0027(8) -0.0026(8) 0.0012(8)
C38 0.0224(10) 0.0257(11) 0.0185(10) -0.0035(9) 0.0009(8) -0.0015(8)
C12 0.0332(12) 0.0282(11) 0.0175(11) 0.0034(9) 0.0014(9) -0.0000(9)
C50 0.0235(11) 0.0299(11) 0.0207(11) -0.0007(9) 0.0003(8) -0.0019(9)
C29 0.0221(10) 0.0214(10) 0.0185(10) -0.0007(8) -0.0015(8) -0.0003(8)
C15 0.0241(10) 0.0229(10) 0.0164(10) 0.0018(8) -0.0014(8) 0.0011(8)
C27 0.0244(11) 0.0314(12) 0.0256(12) 0.0059(9) -0.0008(9) 0.0019(9)
C1 0.0262(10) 0.0223(10) 0.0150(10) 0.0018(8) 0.0001(8) -0.0017(8)
C6 0.0239(11) 0.0285(11) 0.0219(11) 0.0008(9) -0.0009(9) -0.0056(9)
C26 0.0318(12) 0.0258(11) 0.0254(12) 0.0068(9) 0.0021(9) 0.0033(9)
C32 0.0253(11) 0.0242(11) 0.0234(11) 0.0032(9) 0.0041(8) 0.0002(9)
C31 0.0195(10) 0.0314(12) 0.0273(11) -0.0029(9) -0.0007(9) -0.0046(9)
C25 0.0324(12) 0.0249(11) 0.0246(12) -0.0003(9) 0.0050(9) 0.0012(9)
C51 0.0268(11) 0.0344(12) 0.0214(11) -0.0001(9) -0.0037(9) 0.0002(9)
C7 0.0249(11) 0.0275(11) 0.0273(12) -0.0053(9) 0.0029(9) -0.0072(9)
C36 0.0323(11) 0.0210(10) 0.0200(10) 0.0061(9) 0.0035(9) 0.0010(9)
C24 0.0232(11) 0.0276(11) 0.0228(11) 0.0023(9) 0.0026(9) -0.0006(9)
C30 0.0238(11) 0.0314(11) 0.0173(11) 0.0015(9) -0.0016(8) -0.0020(9)
C18 0.0272(11) 0.0288(11) 0.0218(11) 0.0009(9) 0.0001(9) -0.0041(9)
C11 0.0370(13) 0.0328(12) 0.0267(12) 0.0059(10) -0.0020(10) 0.0052(10)
C22 0.0290(12) 0.0287(11) 0.0218(11) 0.0008(9) 0.0022(9) -0.0039(9)
C9 0.0346(12) 0.0288(12) 0.0290(13) -0.0047(10) 0.0045(10) 0.0007(9)
C21 0.0363(13) 0.0298(12) 0.0238(12) -0.0056(10) -0.0060(9) -0.0049(9)
C35 0.0386(12) 0.0280(12) 0.0233(12) 0.0070(10) 0.0062(9) -0.0003(10)
C10 0.0461(14) 0.0297(12) 0.0307(13) 0.0007(11) 0.0019(11) 0.0095(10)
C20 0.0281(12) 0.0308(12) 0.0344(13) -0.0067(10) -0.0054(10) 0.0006(10)
C33 0.0261(11) 0.0325(12) 0.0325(12) 0.0018(10) 0.0050(9) -0.0008(10)
C55 0.0381(12) 0.0340(12) 0.0186(11) 0.0059(10) -0.0001(9) -0.0045(9)
C34 0.0352(12) 0.0346(13) 0.0304(13) 0.0042(10) 0.0143(10) 0.0022(10)
C19 0.0270(12) 0.0369(13) 0.0328(13) -0.0013(10) 0.0053(10) -0.0005(10)
C56 0.0305(12) 0.0333(13) 0.0361(14) 0.0066(10) -0.0066(10) 0.0064(10)
C0AA 0.0212(11) 0.0386(12) 0.0196(10) -0.0100(9) 0.0037(8) -0.0077(9)
C1AA 0.0286(12) 0.0547(15) 0.0201(11) -0.0185(11) -0.0001(9) 0.0000(10)
C3 0.0300(12) 0.0424(13) 0.0368(13) -0.0085(10) 0.0102(10) -0.0142(11)
C3AA 0.076(2) 0.086(2) 0.0261(13) -0.0498(16) 0.0243(13) -0.0289(14)
C4AA 0.0573(17) 0.0803(18) 0.0191(12) -0.0410(14) 0.0027(11) -0.0071(13)
C2AA 0.0488(16) 0.0533(16) 0.0570(17) -0.0255(12) 0.0286(13) -0.0326(13)

loop_
_atom_type_symbol
_atom_type_scat_dispersion_real
_atom_type_scat_dispersion_imag
_atom_type_scat_Cromer_Mann_a1
_atom_type_scat_Cromer_Mann_a2
_atom_type_scat_Cromer_Mann_a3
_atom_type_scat_Cromer_Mann_a4
_atom_type_scat_Cromer_Mann_b1
_atom_type_scat_Cromer_Mann_b2
_atom_type_scat_Cromer_Mann_b3
_atom_type_scat_Cromer_Mann_b4
_atom_type_scat_Cromer_Mann_c
_atom_type_scat_source
_atom_type_scat_dispersion_source
C 0.00347 0.00161 2.31000 1.02000 1.58860 0.86500 20.84390 10.20750 0.56870 51.65120 0.21560 'International Tables Volume C Table 6.1.1.4 (pp. 500-502)' 'Henke, Gullikson and Davis, At. Data and Nucl. Data Tables, 1993, 54, 2'
H 0.00000 0.00000 0.49300 0.32291 0.14019 0.04081 10.51090 26.12570 3.14236 57.79970 0.00304 'International Tables Volume C Table 6.1.1.4 (pp. 500-502)' 'Henke, Gullikson and Davis, At. Data and Nucl. Data Tables, 1993, 54, 2'
N 0.00653 0.00323 12.21260 3.13220 2.01250 1.16630 0.00570 9.89330 28.99750 0.58260 -11.52900 'International Tables Volume C Table 6.1.1.4 (pp. 500-502)' 'Henke, Gullikson and Davis, At. Data and Nucl. Data Tables, 1993, 54, 2'

loop_
_geom_angle_atom_site_label_1
_geom_angle_atom_site_label_2
_geom_angle_atom_site_label_3
_geom_angle
_geom_angle_site_symmetry_1
_geom_angle_site_symmetry_3
_geom_angle_publ_flag
C15 N16 C4 113.46(15) . . ?
C1 N16 C4 107.73(15) . . ?
C1 N16 C15 135.89(15) . . ?
C39 N40 C41 105.12(15) . . ?
C2 N3 C4 104.04(15) . . ?
C38 N42 C41 104.48(15) . . ?
N42 C41 N40 112.78(16) . . ?
C29 C41 N40 125.50(17) . . ?
C29 C41 N42 121.26(16) . . ?
N3 C4 N16 113.06(17) . . ?
C5 C4 N16 108.99(16) . . ?
C5 C4 N3 137.22(18) . . ?
C23 C28 H28 119.56(11) . . ?
C27 C28 H28 119.56(12) . . ?
C27 C28 C23 120.88(19) . . ?
C2 C23 C28 118.81(17) . . ?
C24 C23 C28 117.94(18) . . ?
C24 C23 C2 123.23(17) . . ?
C13 C14 C5 119.56(17) . . ?
C15 C14 C5 108.10(16) . . ?
C15 C14 C13 132.17(16) . . ?
C54 C53 H53 119.88(12) . . ?
C52 C53 H53 119.88(12) . . ?
C52 C53 C54 120.24(19) . . ?
C54 C49 C39 122.56(17) . . ?
C50 C49 C39 118.95(17) . . ?
C50 C49 C54 118.48(18) . . ?
C49 C39 N40 122.41(17) . . ?
C38 C39 N40 108.29(16) . . ?
C38 C39 C49 129.26(17) . . ?
C49 C54 C53 120.88(18) . . ?
H54 C54 C53 119.56(12) . . ?
H54 C54 C49 119.56(11) . . ?
C14 C5 C4 109.73(17) . . ?
C6 C5 C4 126.63(17) . . ?
C6 C5 C14 123.56(18) . . ?
C23 C2 N3 119.21(16) . . ?
C1 C2 N3 111.04(16) . . ?
C1 C2 C23 129.61(18) . . ?
H52 C52 C53 120.31(12) . . ?
C51 C52 C53 119.37(18) . . ?
C51 C52 H52 120.31(11) . . ?
C32 C37 C15 119.03(17) . . ?
C36 C37 C15 122.08(17) . . ?
C36 C37 C32 118.62(18) . . ?
C8 C13 C14 115.57(17) . . ?
C12 C13 C14 127.65(18) . . ?
C12 C13 C8 116.78(17) . . ?
C7 C8 C13 121.60(18) . . ?
C9 C8 C13 120.53(18) . . ?
C9 C8 C7 117.87(19) . . ?
C18 C17 C1 120.99(17) . . ?
C22 C17 C1 120.59(18) . . ?
C22 C17 C18 118.42(18) . . ?
C39 C38 N42 109.26(16) . . ?
C0AA C38 N42 120.68(16) . . ?
C0AA C38 C39 129.89(18) . . ?
C11 C12 C13 118.86(19) . . ?
C56 C12 C13 124.40(18) . . ?
C56 C12 C11 116.74(18) . . ?
H50 C50 C49 119.77(12) . . ?
C51 C50 C49 120.45(19) . . ?
C51 C50 H50 119.77(12) . . ?
C15 C29 C41 121.58(16) . . ?
C30 C29 C41 118.73(17) . . ?
C30 C29 C15 119.31(17) . . ?
C14 C15 N16 99.53(13) . . ?
C37 C15 N16 106.79(15) . . ?
C37 C15 C14 116.58(15) . . ?
C29 C15 N16 106.88(14) . . ?
C29 C15 C14 110.35(15) . . ?
C29 C15 C37 114.99(15) . . ?
H27 C27 C28 119.87(12) . . ?
C26 C27 C28 120.27(19) . . ?
C26 C27 H27 119.87(12) . . ?
C2 C1 N16 104.02(16) . . ?
C17 C1 N16 122.73(16) . . ?
C17 C1 C2 133.23(17) . . ?
H6 C6 C5 118.5(11) . . ?
C7 C6 C5 117.58(19) . . ?
C7 C6 H6 123.9(11) . . ?
H26 C26 C27 120.13(12) . . ?
C25 C26 C27 119.73(19) . . ?
C25 C26 H26 120.13(12) . . ?
C31 C32 C37 121.21(18) . . ?
C33 C32 C37 120.82(18) . . ?
C33 C32 C31 117.97(18) . . ?
H31 C31 C32 118.56(11) . . ?
C30 C31 C32 122.89(18) . . ?
C30 C31 H31 118.56(12) . . ?
H25 C25 C26 119.80(12) . . ?
C24 C25 C26 120.39(19) . . ?
C24 C25 H25 119.80(12) . . ?
C50 C51 C52 120.53(19) . . ?
H51 C51 C52 119.74(11) . . ?
H51 C51 C50 119.74(12) . . ?
C6 C7 C8 121.99(19) . . ?
H7 C7 C8 119.00(12) . . ?
H7 C7 C6 119.00(12) . . ?
C35 C36 C37 118.63(19) . . ?
C55 C36 C37 124.74(18) . . ?
C55 C36 C35 116.63(18) . . ?
C25 C24 C23 120.77(18) . . ?
H24 C24 C23 119.62(11) . . ?
H24 C24 C25 119.62(12) . . ?
C31 C30 C29 122.26(18) . . ?
H30 C30 C29 118.87(11) . . ?
H30 C30 C31 118.87(12) . . ?
H18 C18 C17 119.56(11) . . ?
C19 C18 C17 120.88(19) . . ?
C19 C18 H18 119.56(13) . . ?
H11 C11 C12 115.3(13) . . ?
C10 C11 C12 123.7(2) . . ?
C10 C11 H11 121.0(13) . . ?
H22 C22 C17 119.68(12) . . ?
C21 C22 C17 120.6(2) . . ?
C21 C22 H22 119.68(13) . . ?
H9 C9 C8 118.0(11) . . ?
C10 C9 C8 121.0(2) . . ?
C10 C9 H9 120.9(11) . . ?
H21 C21 C22 119.81(13) . . ?
C20 C21 C22 120.4(2) . . ?
C20 C21 H21 119.81(12) . . ?
H35 C35 C36 118.8(12) . . ?
C34 C35 C36 122.4(2) . . ?
C34 C35 H35 118.8(12) . . ?
C9 C10 C11 119.0(2) . . ?
H10 C10 C11 121.5(12) . . ?
H10 C10 C9 119.4(12) . . ?
H20 C20 C21 120.20(12) . . ?
C19 C20 C21 119.6(2) . . ?
C19 C20 H20 120.20(13) . . ?
H33 C33 C32 119.82(12) . . ?
C34 C33 C32 120.4(2) . . ?
C34 C33 H33 119.82(13) . . ?
H55a C55 C36 109.5 . . ?
H55b C55 C36 109.5 . . ?
H55b C55 H55a 109.5 . . ?
H55c C55 C36 109.5 . . ?
H55c C55 H55a 109.5 . . ?
H55c C55 H55b 109.5 . . ?
C33 C34 C35 119.1(2) . . ?
H34 C34 C35 120.43(13) . . ?
H34 C34 C33 120.43(13) . . ?
C20 C19 C18 120.1(2) . . ?
H19 C19 C18 119.97(13) . . ?
H19 C19 C20 119.97(13) . . ?
H56a C56 C12 109.5 . . ?
H56b C56 C12 109.5 . . ?
H56b C56 H56a 109.5 . . ?
H56c C56 C12 109.5 . . ?
H56c C56 H56a 109.5 . . ?
H56c C56 H56b 109.5 . . ?
C1AA C0AA C38 119.14(19) . . ?
C3 C0AA C38 121.14(19) . . ?
C3 C0AA C1AA 119.5(2) . . ?
H1AA C1AA C0AA 119.87(13) . . ?
C4AA C1AA C0AA 120.3(2) . . ?
C4AA C1AA H1AA 119.87(17) . . ?
H3 C3 C0AA 120.02(13) . . ?
C2AA C3 C0AA 120.0(2) . . ?
C2AA C3 H3 120.02(16) . . ?
C4AA C3AA H3AA 119.57(16) . . ?
C2AA C3AA H3AA 119.57(16) . . ?
C2AA C3AA C4AA 120.9(2) . . ?
C3AA C4AA C1AA 119.9(3) . . ?
H4AA C4AA C1AA 120.05(17) . . ?
H4AA C4AA C3AA 120.05(16) . . ?
C3AA C2AA C3 119.5(3) . . ?
H2AA C2AA C3 120.25(16) . . ?
H2AA C2AA C3AA 120.25(16) . . ?

loop_
_geom_bond_atom_site_label_1
_geom_bond_atom_site_label_2
_geom_bond_distance
_geom_bond_site_symmetry_2
_geom_bond_publ_flag
N16 C4 1.351(2) . ?
N16 C15 1.493(2) . ?
N16 C1 1.384(2) . ?
N40 C41 1.388(2) . ?
N40 C39 1.318(2) . ?
N3 C4 1.317(2) . ?
N3 C2 1.390(2) . ?
N42 C41 1.405(2) . ?
N42 C38 1.309(2) . ?
C41 C29 1.377(3) . ?
C4 C5 1.438(3) . ?
C28 H28 0.9500 . ?
C28 C23 1.401(3) . ?
C28 C27 1.380(3) . ?
C23 C2 1.477(3) . ?
C23 C24 1.394(3) . ?
C14 C5 1.396(3) . ?
C14 C13 1.444(3) . ?
C14 C15 1.584(3) . ?
C53 H53 0.9500 . ?
C53 C54 1.382(3) . ?
C53 C52 1.386(3) . ?
C49 C39 1.463(3) . ?
C49 C54 1.395(3) . ?
C49 C50 1.401(3) . ?
C39 C38 1.481(3) . ?
C54 H54 0.9500 . ?
C5 C6 1.410(3) . ?
C2 C1 1.391(3) . ?
C52 H52 0.9500 . ?
C52 C51 1.393(3) . ?
C37 C15 1.547(3) . ?
C37 C32 1.407(3) . ?
C37 C36 1.415(3) . ?
C13 C8 1.445(3) . ?
C13 C12 1.449(3) . ?
C8 C7 1.412(3) . ?
C8 C9 1.420(3) . ?
C17 C1 1.483(3) . ?
C17 C18 1.394(3) . ?
C17 C22 1.396(3) . ?
C38 C0AA 1.475(3) . ?
C12 C11 1.380(3) . ?
C12 C56 1.488(3) . ?
C50 H50 0.9500 . ?
C50 C51 1.378(3) . ?
C29 C15 1.547(3) . ?
C29 C30 1.428(3) . ?
C27 H27 0.9500 . ?
C27 C26 1.383(3) . ?
C6 H6 0.984(19) . ?
C6 C7 1.357(3) . ?
C26 H26 0.9500 . ?
C26 C25 1.375(3) . ?
C32 C31 1.445(3) . ?
C32 C33 1.399(3) . ?
C31 H31 0.9500 . ?
C31 C30 1.342(3) . ?
C25 H25 0.9500 . ?
C25 C24 1.387(3) . ?
C51 H51 0.9500 . ?
C7 H7 0.9500 . ?
C36 C35 1.396(3) . ?
C36 C55 1.519(3) . ?
C24 H24 0.9500 . ?
C30 H30 0.9500 . ?
C18 H18 0.9500 . ?
C18 C19 1.388(3) . ?
C11 H11 0.95(2) . ?
C11 C10 1.394(3) . ?
C22 H22 0.9500 . ?
C22 C21 1.384(3) . ?
C9 H9 1.00(2) . ?
C9 C10 1.360(3) . ?
C21 H21 0.9500 . ?
C21 C20 1.387(3) . ?
C35 H35 0.99(2) . ?
C35 C34 1.383(3) . ?
C10 H10 1.02(2) . ?
C20 H20 0.9500 . ?
C20 C19 1.385(3) . ?
C33 H33 0.9500 . ?
C33 C34 1.377(3) . ?
C55 H55a 0.9800 . ?
C55 H55b 0.9800 . ?
C55 H55c 0.9800 . ?
C34 H34 0.9500 . ?
C19 H19 0.9500 . ?
C56 H56a 0.9800 . ?
C56 H56b 0.9800 . ?
C56 H56c 0.9800 . ?
C0AA C1AA 1.399(3) . ?
C0AA C3 1.389(3) . ?
C1AA H1AA 0.9500 . ?
C1AA C4AA 1.377(3) . ?
C3 H3 0.9500 . ?
C3 C2AA 1.389(3) . ?
C3AA H3AA 0.9500 . ?
C3AA C4AA 1.372(4) . ?
C3AA C2AA 1.389(4) . ?
C4AA H4AA 0.9500 . ?
C2AA H2AA 0.9500 . ?

loop_
_geom_torsion_atom_site_label_1
_geom_torsion_atom_site_label_2
_geom_torsion_atom_site_label_3
_geom_torsion_atom_site_label_4
_geom_torsion
_geom_torsion_site_symmetry_1
_geom_torsion_site_symmetry_2
_geom_torsion_site_symmetry_3
_geom_torsion_site_symmetry_4
_geom_torsion_publ_flag
N16 C4 N3 C2 -2.56(18) . . . . ?
N16 C4 C5 C14 3.32(17) . . . . ?
N16 C4 C5 C6 -179.81(15) . . . . ?
N16 C15 C14 C5 -1.74(15) . . . . ?
N16 C15 C14 C13 -176.93(13) . . . . ?
N16 C15 C37 C32 115.60(15) . . . . ?
N16 C15 C37 C36 -58.29(17) . . . . ?
N16 C15 C29 C41 52.37(17) . . . . ?
N16 C15 C29 C30 -120.55(15) . . . . ?
N16 C1 C2 N3 1.17(16) . . . . ?
N16 C1 C2 C23 176.83(13) . . . . ?
N16 C1 C17 C18 69.3(2) . . . . ?
N16 C1 C17 C22 -111.63(19) . . . . ?
N40 C41 N42 C38 -1.69(18) . . . . ?
N40 C41 C29 C15 -9.8(2) . . . . ?
N40 C41 C29 C30 163.19(19) . . . . ?
N40 C39 C49 C54 156.79(18) . . . . ?
N40 C39 C49 C50 -24.0(2) . . . . ?
N40 C39 C38 N42 1.50(17) . . . . ?
N40 C39 C38 C0AA 176.70(15) . . . . ?
N3 C4 C5 C14 -165.7(2) . . . . ?
N3 C4 C5 C6 11.1(3) . . . . ?
N3 C2 C23 C28 10.0(2) . . . . ?
N3 C2 C23 C24 -171.48(17) . . . . ?
N3 C2 C1 C17 179.71(14) . . . . ?
N42 C41 C29 C15 178.55(16) . . . . ?
N42 C41 C29 C30 -8.5(2) . . . . ?
N42 C38 C39 C49 -176.25(15) . . . . ?
N42 C38 C0AA C1AA -45.8(2) . . . . ?
N42 C38 C0AA C3 128.92(19) . . . . ?
C41 C29 C15 C14 -54.91(19) . . . . ?
C41 C29 C15 C37 170.70(18) . . . . ?
C41 C29 C30 C31 -168.20(18) . . . . ?
C4 C5 C14 C13 175.14(15) . . . . ?
C4 C5 C14 C15 -0.76(17) . . . . ?
C4 C5 C6 C7 -173.5(2) . . . . ?
C28 C23 C2 C1 -165.34(17) . . . . ?
C28 C23 C24 C25 1.2(2) . . . . ?
C28 C27 C26 C25 0.7(2) . . . . ?
C23 C2 C1 C17 -4.6(3) . . . . ?
C23 C24 C25 C26 -0.1(2) . . . . ?
C14 C5 C6 C7 2.9(2) . . . . ?
C14 C13 C8 C7 3.8(2) . . . . ?
C14 C13 C8 C9 -175.95(17) . . . . ?
C14 C13 C12 C11 178.0(2) . . . . ?
C14 C13 C12 C56 -2.0(2) . . . . ?
C14 C15 C37 C32 -134.25(16) . . . . ?
C14 C15 C37 C36 51.86(19) . . . . ?
C14 C15 C29 C30 132.16(15) . . . . ?
C53 C54 C49 C39 177.09(17) . . . . ?
C53 C54 C49 C50 -2.1(2) . . . . ?
C53 C52 C51 C50 -1.3(2) . . . . ?
C49 C39 C38 C0AA -1.0(3) . . . . ?
C49 C50 C51 C52 -0.4(2) . . . . ?
C39 C38 C0AA C1AA 139.5(2) . . . . ?
C39 C38 C0AA C3 -45.8(2) . . . . ?
C5 C6 C7 C8 -0.5(2) . . . . ?
C2 C1 C17 C18 -109.0(2) . . . . ?
C2 C1 C17 C22 70.0(2) . . . . ?
C37 C15 C29 C30 -2.22(19) . . . . ?
C37 C32 C31 C30 -3.0(2) . . . . ?
C37 C32 C33 C34 1.2(2) . . . . ?
C37 C36 C35 C34 0.6(2) . . . . ?
C13 C8 C7 C6 -2.9(2) . . . . ?
C13 C8 C9 C10 -3.3(2) . . . . ?
C13 C12 C11 C10 -0.9(2) . . . . ?
C8 C9 C10 C11 0.6(2) . . . . ?
C17 C18 C19 C20 -0.0(2) . . . . ?
C17 C22 C21 C20 -0.9(2) . . . . ?
C38 C0AA C1AA C4AA 173.56(19) . . . . ?
C38 C0AA C3 C2AA -173.9(2) . . . . ?
C12 C11 C10 C9 1.5(3) . . . . ?
C29 C30 C31 C32 -2.5(2) . . . . ?
C27 C26 C25 C24 -0.8(2) . . . . ?
C32 C33 C34 C35 -1.4(2) . . . . ?
C36 C35 C34 C33 0.5(2) . . . . ?
C18 C19 C20 C21 0.4(2) . . . . ?
C22 C21 C20 C19 0.1(2) . . . . ?
C0AA C1AA C4AA C3AA 0.6(2) . . . . ?
C0AA C3 C2AA C3AA 0.3(2) . . . . ?
C1AA C4AA C3AA C2AA 0.5(3) . . . . ?
C3 C2AA C3AA C4AA -0.9(3) . . . . ?

loop_
_restr_U_rigid_atom_site_label_1
_restr_U_rigid_atom_site_label_2
_restr_U_rigid_target_weight_param
_restr_U_rigid_U_parallel
_restr_U_rigid_diff
N16 N3 0.0050 0.0214 -0.0024
N16 C4 0.0050 0.0213 0.0026
N16 C14 0.0050 0.0239 -0.0025
N16 C5 0.0050 0.0254 -0.0020
N16 C2 0.0050 0.0212 -0.0038
N16 C37 0.0050 0.0205 0.0002
N16 C17 0.0050 0.0230 -0.0000
N16 C29 0.0050 0.0169 -0.0012
N16 C15 0.0050 0.0188 0.0003
N16 C1 0.0050 0.0219 -0.0012
N40 N42 0.0050 0.0181 0.0014
N40 C41 0.0050 0.0196 0.0009
N40 C49 0.0050 0.0215 -0.0021
N40 C39 0.0050 0.0205 -0.0021
N40 C38 0.0050 0.0182 0.0003
N40 C29 0.0050 0.0221 -0.0027
N3 C4 0.0050 0.0229 -0.0012
N3 C23 0.0050 0.0250 0.0002
N3 C5 0.0050 0.0241 -0.0006
N3 C2 0.0050 0.0265 -0.0002
N3 C1 0.0050 0.0254 -0.0009
N42 C41 0.0050 0.0157 0.0011
N42 C39 0.0050 0.0219 -0.0008
N42 C38 0.0050 0.0241 -0.0009
N42 C29 0.0050 0.0197 -0.0027
N42 C0AA 0.0050 0.0216 -0.0006
C41 C39 0.0050 0.0240 0.0000
C41 C38 0.0050 0.0212 0.0000
C41 C29 0.0050 0.0238 -0.0001
C41 C15 0.0050 0.0197 -0.0001
C41 C30 0.0050 0.0236 -0.0022
C4 C14 0.0050 0.0244 0.0002
C4 C5 0.0050 0.0274 0.0037
C4 C2 0.0050 0.0271 0.0025
C4 C15 0.0050 0.0191 -0.0022
C4 C1 0.0050 0.0253 0.0005
C4 C6 0.0050 0.0287 -0.0015
C28 C23 0.0050 0.0265 0.0004
C28 C2 0.0050 0.0242 0.0028
C28 C27 0.0050 0.0250 0.0007
C28 C26 0.0050 0.0257 -0.0003
C28 C24 0.0050 0.0265 0.0011
C23 C2 0.0050 0.0233 -0.0016
C23 C27 0.0050 0.0220 0.0024
C23 C1 0.0050 0.0223 -0.0003
C23 C25 0.0050 0.0247 0.0002
C23 C24 0.0050 0.0282 -0.0005
C14 C5 0.0050 0.0233 -0.0006
C14 C37 0.0050 0.0247 -0.0004
C14 C13 0.0050 0.0249 0.0005
C14 C8 0.0050 0.0256 -0.0007
C14 C12 0.0050 0.0245 -0.0006
C14 C29 0.0050 0.0179 -0.0012
C14 C15 0.0050 0.0248 -0.0010
C14 C6 0.0050 0.0228 0.0004
C53 C49 0.0050 0.0228 0.0002
C53 C54 0.0050 0.0253 0.0012
C53 C52 0.0050 0.0285 -0.0018
C53 C51 0.0050 0.0235 0.0020
C49 C39 0.0050 0.0231 -0.0015
C49 C54 0.0050 0.0229 -0.0007
C49 C38 0.0050 0.0217 -0.0010
C49 C50 0.0050 0.0215 0.0000
C49 C51 0.0050 0.0217 0.0001
C39 C54 0.0050 0.0242 -0.0022
C39 C38 0.0050 0.0192 0.0001
C39 C50 0.0050 0.0225 -0.0012
C39 C0AA 0.0050 0.0176 0.0015
C54 C52 0.0050 0.0220 -0.0001
C54 C50 0.0050 0.0207 -0.0008
C5 C13 0.0050 0.0246 -0.0012
C5 C15 0.0050 0.0244 0.0011
C5 C6 0.0050 0.0259 0.0004
C5 C7 0.0050 0.0259 0.0019
C2 C17 0.0050 0.0231 0.0010
C2 C1 0.0050 0.0231 -0.0018
C2 C24 0.0050 0.0270 -0.0018
C52 C50 0.0050 0.0237 -0.0012
C52 C51 0.0050 0.0294 0.0019
C37 C29 0.0050 0.0212 -0.0005
C37 C15 0.0050 0.0232 -0.0021
C37 C32 0.0050 0.0275 -0.0007
C37 C31 0.0050 0.0230 0.0054
C37 C36 0.0050 0.0216 0.0017
C37 C35 0.0050 0.0215 -0.0010
C37 C33 0.0050 0.0258 -0.0004
C37 C55 0.0050 0.0244 0.0021
C13 C8 0.0050 0.0293 0.0017
C13 C12 0.0050 0.0273 0.0003
C13 C15 0.0050 0.0251 0.0024
C13 C7 0.0050 0.0271 0.0063
C13 C11 0.0050 0.0241 0.0013
C13 C9 0.0050 0.0265 0.0020
C13 C56 0.0050 0.0286 0.0033
C8 C12 0.0050 0.0319 -0.0008
C8 C6 0.0050 0.0287 0.0020
C8 C7 0.0050 0.0315 0.0003
C8 C9 0.0050 0.0272 -0.0014
C8 C10 0.0050 0.0274 0.0034
C17 C1 0.0050 0.0249 -0.0019
C17 C18 0.0050 0.0263 -0.0007
C17 C22 0.0050 0.0206 -0.0002
C17 C21 0.0050 0.0198 0.0026
C17 C19 0.0050 0.0262 0.0005
C38 C0AA 0.0050 0.0184 0.0016
C38 C1AA 0.0050 0.0191 -0.0013
C38 C3 0.0050 0.0255 -0.0042
C12 C11 0.0050 0.0287 -0.0024
C12 C10 0.0050 0.0321 0.0005
C12 C56 0.0050 0.0353 -0.0010
C50 C51 0.0050 0.0261 -0.0030
C29 C15 0.0050 0.0177 0.0005
C29 C31 0.0050 0.0218 0.0027
C29 C30 0.0050 0.0211 -0.0021
C15 C1 0.0050 0.0211 -0.0012
C15 C32 0.0050 0.0250 0.0002
C15 C36 0.0050 0.0206 0.0004
C15 C30 0.0050 0.0184 0.0005
C27 C26 0.0050 0.0340 0.0014
C27 C25 0.0050 0.0306 0.0007
C1 C18 0.0050 0.0282 -0.0020
C1 C22 0.0050 0.0227 -0.0042
C6 C7 0.0050 0.0321 -0.0017
C26 C25 0.0050 0.0318 -0.0012
C26 C24 0.0050 0.0231 0.0013
C32 C31 0.0050 0.0243 -0.0007
C32 C36 0.0050 0.0272 -0.0004
C32 C30 0.0050 0.0208 0.0014
C32 C33 0.0050 0.0237 -0.0030
C32 C34 0.0050 0.0213 0.0001
C31 C30 0.0050 0.0245 0.0007
C31 C33 0.0050 0.0277 -0.0016
C25 C24 0.0050 0.0258 0.0019
C7 C9 0.0050 0.0348 0.0022
C36 C35 0.0050 0.0287 -0.0030
C36 C55 0.0050 0.0333 -0.0007
C36 C34 0.0050 0.0333 0.0002
C18 C22 0.0050 0.0215 0.0011
C18 C20 0.0050 0.0234 -0.0003
C18 C19 0.0050 0.0286 -0.0021
C11 C9 0.0050 0.0351 0.0012
C11 C10 0.0050 0.0416 -0.0010
C11 C56 0.0050 0.0390 0.0003
C22 C21 0.0050 0.0279 0.0023
C22 C20 0.0050 0.0294 -0.0002
C9 C10 0.0050 0.0369 0.0001
C21 C20 0.0050 0.0395 0.0006
C21 C19 0.0050 0.0309 0.0016
C35 C33 0.0050 0.0333 0.0005
C35 C55 0.0050 0.0403 -0.0001
C35 C34 0.0050 0.0427 -0.0029
C20 C19 0.0050 0.0336 -0.0006
C33 C34 0.0050 0.0323 -0.0002
C0AA C1AA 0.0100 0.0337 0.0001
C0AA C1AA 0.0200 0.0337 0.0001
C0AA C1AA 0.0050 0.0337 0.0001
C0AA C3 0.0100 0.0419 -0.0017
C0AA C3 0.0200 0.0419 -0.0017
C0AA C3 0.0050 0.0419 -0.0017
C0AA C4AA 0.0200 0.0209 -0.0008
C0AA C4AA 0.0100 0.0209 -0.0008
C0AA C4AA 0.0050 0.0209 -0.0008
C0AA C2AA 0.0100 0.0275 0.0003
C0AA C2AA 0.0200 0.0275 0.0003
C0AA C2AA 0.0050 0.0275 0.0003
C1AA C3 0.0200 0.0559 -0.0001
C1AA C3 0.0050 0.0559 -0.0001
C1AA C3 0.0100 0.0559 -0.0001
C1AA C3AA 0.0200 0.0518 -0.0036
C1AA C3AA 0.0050 0.0518 -0.0036
C1AA C3AA 0.0100 0.0518 -0.0036
C1AA C4AA 0.0100 0.0274 0.0008
C1AA C4AA 0.0200 0.0274 0.0008
C1AA C4AA 0.0050 0.0274 0.0008
C3 C3AA 0.0200 0.0389 0.0014
C3 C3AA 0.0050 0.0389 0.0014
C3 C3AA 0.0100 0.0389 0.0014
C3 C2AA 0.0200 0.0278 -0.0030
C3 C2AA 0.0050 0.0278 -0.0030
C3 C2AA 0.0100 0.0278 -0.0030
C3AA C4AA 0.0100 0.1099 0.0084
C3AA C4AA 0.0200 0.1099 0.0084
C3AA C4AA 0.0050 0.1099 0.0084
C3AA C2AA 0.0200 0.1008 -0.0027
C3AA C2AA 0.0100 0.1008 -0.0027
C3AA C2AA 0.0050 0.1008 -0.0027
C4AA C2AA 0.0100 0.1000 0.0003
C4AA C2AA 0.0200 0.1000 0.0003
C4AA C2AA 0.0050 0.1000 0.0003
